data_1535808
loop_
_publ_author_name
'Udagawa, S.'
'Urabe, K.'
'Katayama, K.'

_publ_section_title
;
 Crystal structure analysis of alpha-Ca2 Ge O4
;
_journal_name_full 'Semento Hijutsu Nempo'
_journal_page_first 37
_journal_page_last 41
_journal_volume 30
_journal_year 1976
_chemical_formula_sum 'Ca2 Ge'
_chemical_name_systematic 'Ca2 Ge O4'
_space_group_IT_number 186
_symmetry_space_group_name_Hall 'P 6c -2c'
_symmetry_space_group_name_H-M 'P 63 m c'
_cell_angle_alpha 90
_cell_angle_beta 90
_cell_angle_gamma 120
_cell_formula_units_Z 2
_cell_length_a 5.507
_cell_length_b 5.507
_cell_length_c 7.171
_cell_volume 188.339
_citation_journal_id_ASTM SGNEAD
_cod_data_source_file Udagawa_SGNEAD_1976_936.cif
_cod_data_source_block Ca2Ge1
_cod_original_cell_volume 188.3391
_cod_original_formula_sum 'Ca2 Ge1'
_cod_database_code 1535808

loop_
_symmetry_equiv_pos_as_xyz
x,y,z
x-y,x,z+1/2
-y,x-y,z
-x,-y,z+1/2
-x+y,-x,z
y,-x+y,z+1/2
y,x,z+1/2
-x+y,y,z
-x,-x+y,z+1/2
-y,-x,z
x-y,-y,z+1/2
x,x-y,z

loop_
_atom_site_label
_atom_site_type_symbol
_atom_site_fract_x
_atom_site_fract_y
_atom_site_fract_z
_atom_site_occupancy
_atom_site_U_iso_or_equiv
Ge1 Ge+4 0.3333 0.6667 0.276 1 0.0
Ca2 Ca+2 0 0 0.028 1 0.0
Ca1 Ca+2 0.3333 0.6667 0.796 1 0.0
